data_7240576
loop_
_publ_author_name
'I., Mantasha'
'Shahid, M.'
'Saleh, Hatem A. M.'
'Qasem, Khalil M. A.'
'Ahmad, Musheer'

_publ_section_title
;
 A novel sustainable metal organic framework as the ultimate aqueous phase
 sensor for natural hazards: detection of nitrobenzene and F&#x2212; at
 the ppb level and rapid and selective adsorption of methylene blue
;
_journal_name_full CrystEngComm
_journal_paper_doi 10.1039/D0CE00356E
_journal_year 2020
_chemical_formula_moiety 'C22 H21 Cu N4 O2, 2(N O3), H2 O'
_chemical_formula_sum 'C22 H23 Cu N6 O9'
_chemical_formula_weight 579.01
_space_group_crystal_system triclinic
_space_group_IT_number 2
_space_group_name_Hall '-P 1'
_space_group_name_H-M_alt 'P -1'
_symmetry_Int_Tables_number 2
_audit_creation_date 2018-06-04
_audit_creation_method
;
Olex2 1.2
(compiled 2018.05.29 svn.r3508 for OlexSys, GUI svn.r5506)
;
_audit_update_record
;
2019-05-10 deposited with the CCDC.	2020-05-22 downloaded from the CCDC.
;
_cell_angle_alpha 73.201(3)
_cell_angle_beta 78.789(3)
_cell_angle_gamma 77.578(2)
_cell_formula_units_Z 2
_cell_length_a 10.5292(9)
_cell_length_b 11.1315(10)
_cell_length_c 15.3249(14)
_cell_measurement_reflns_used 6246
_cell_volume 1662.4(3)
_computing_cell_refinement 'SAINT V8.38A (?, 2016)'
_computing_data_reduction 'SAINT V8.38A (?, 2016)'
_computing_molecular_graphics 'Olex2 (Dolomanov et al., 2009)'
_computing_publication_material 'Olex2 (Dolomanov et al., 2009)'
_computing_structure_refinement 'olex2.refine (Bourhis et al., 2015)'
_diffrn_ambient_temperature 273.15
_diffrn_measured_fraction_theta_full 0.9973
_diffrn_measured_fraction_theta_max 0.9973
_diffrn_measurement_device_type 'Bruker APEX-II CCD'
_diffrn_measurement_method '\f and \w scans'
_diffrn_radiation_type 'Mo K\a'
_diffrn_radiation_wavelength 0.71073
_diffrn_reflns_av_R_equivalents 0.0709
_diffrn_reflns_av_unetI/netI 0.0900
_diffrn_reflns_limit_h_max 14
_diffrn_reflns_limit_h_min -14
_diffrn_reflns_limit_k_max 14
_diffrn_reflns_limit_k_min -14
_diffrn_reflns_limit_l_max 20
_diffrn_reflns_limit_l_min -20
_diffrn_reflns_number 25727
_diffrn_reflns_theta_full 24.9998
_diffrn_reflns_theta_max 25.00
_diffrn_reflns_theta_min 2.81
_diffrn_standards_number 0
_exptl_absorpt_coefficient_mu 0.705
_exptl_absorpt_correction_T_max 0.7457
_exptl_absorpt_correction_T_min 0.6520
_exptl_absorpt_correction_type multi-scan
_exptl_absorpt_process_details
;
SADABS-2016/2 (Bruker,2016/2) was used for absorption correction.
wR2(int) was 0.1120 before and 0.0590 after correction.
The Ratio of minimum to maximum transmission is 0.8743.
The \l/2 correction factor is Not present.
;
_exptl_crystal_density_diffrn 1.1566
_exptl_crystal_F_000 596.9873
_refine_diff_density_max 0.8189
_refine_diff_density_min -0.5895
_refine_diff_density_rms 0.1158
_refine_ls_d_res_high 0.8409
_refine_ls_d_res_low 7.2617
_refine_ls_goodness_of_fit_ref 1.1396
_refine_ls_hydrogen_treatment mixed
_refine_ls_matrix_type full
_refine_ls_number_constraints 41
_refine_ls_number_parameters 352
_refine_ls_number_reflns 5832
_refine_ls_number_restraints 6
_refine_ls_restrained_S_all 1.1390
_refine_ls_R_factor_all 0.0770
_refine_ls_R_factor_gt 0.0567
_refine_ls_shift/su_max 0.1826
_refine_ls_shift/su_mean 0.0224
_refine_ls_structure_factor_coef Fsqd
_refine_ls_weighting_details 'w=1/[\s^2^(Fo^2^)+(0.1P)^2^] where P=(Fo^2^+2Fc^2^)/3'
_refine_ls_weighting_scheme calc
_refine_ls_wR_factor_gt 0.1612
_refine_ls_wR_factor_ref 0.1761
_reflns_Friedel_coverage 0.0
_reflns_limit_h_max 12
_reflns_limit_h_min -12
_reflns_limit_k_max 13
_reflns_limit_k_min -12
_reflns_limit_l_max 18
_reflns_limit_l_min 0
_reflns_number_gt 4435
_reflns_number_total 5832
_reflns_threshold_expression I>=2u(I)
_cod_data_source_file d0ce00356e2.cif
_cod_data_source_block mf88_0m
_cod_database_code 7240576
_olex2_refinement_description
;
1. Fixed Uiso
 At 1.2 times of:
  All C(H) groups, All C(H,H) groups
 At 1.5 times of:
  All O(H) groups, All O(H,H) groups
2. Restrained distances
 O1-H1
 0.85 with sigma of 0.01
 O2-H2
 0.85 with sigma of 0.01
 C1-H1
 1.891947 with sigma of 0.02
 Cu0A-H1
 2.973434 with sigma of 0.02
 C7-H2
 1.887386 with sigma of 0.02
 Cu0A-H2
 3.020889 with sigma of 0.02
3.a Free rotating group:
 O9(H9a,H9b)
3.b Secondary CH2 refined with riding coordinates:
 C7(H7a,H7b), C1(H1a,H1b)
3.c Aromatic/amide H refined with riding coordinates:
 C22(H22), C18(H18), C19(H19), C21(H21), C12(H12), C8(H8), C9(H9), C11(H11),
 C3(H3), C4(H4), C5(H5), C15(H15), C16(H16), C17(H17), C14(H14)
;
_olex2_submission_special_instructions 'No special instructions were received'

loop_
_space_group_symop_id
_space_group_symop_operation_xyz
1 x,y,z
2 -x,-y,-z

loop_
_atom_site_label
_atom_site_type_symbol
_atom_site_fract_x
_atom_site_fract_y
_atom_site_fract_z
_atom_site_U_iso_or_equiv
_atom_site_adp_type
_atom_site_occupancy
_atom_site_refinement_flags_posn
Cu0A Cu 0.26724(4) 0.32854(4) 0.30166(3) 0.02153(18) Uani 1.000000 D
N4 N 0.2633(3) 1.1460(3) 0.2983(2) 0.0184(7) Uani 1.000000 .
N2 N 0.1704(3) 0.3932(3) 0.1928(2) 0.0214(7) Uani 1.000000 .
N3 N 0.2704(3) 0.5124(3) 0.3007(2) 0.0194(7) Uani 1.000000 .
N1 N 0.3607(3) 0.2591(3) 0.4130(2) 0.0210(7) Uani 1.000000 .
C13 C 0.2628(3) 0.8991(3) 0.2947(2) 0.0189(8) Uani 1.000000 .
C10 C 0.2657(3) 0.7634(3) 0.2948(2) 0.0193(8) Uani 1.000000 .
N6 N -0.1145(3) 1.0445(4) 0.3301(3) 0.0439(11) Uani 1.000000 .
O8 O -0.1044(3) 0.9490(3) 0.3026(3) 0.0567(10) Uani 1.000000 .
C20 C 0.0345(4) 0.4785(4) 0.0403(3) 0.0289(10) Uani 1.000000 .
C14 C 0.1872(4) 0.9489(3) 0.3632(3) 0.0224(9) Uani 1.000000 .
C17 C 0.3373(4) 0.9768(4) 0.2258(3) 0.0317(10) Uani 1.000000 .
O7 O -0.1277(3) 1.0367(4) 0.4135(3) 0.0649(11) Uani 1.000000 .
O6 O -0.1099(3) 1.1486(3) 0.2748(3) 0.0660(12) Uani 1.000000 .
C15 C 0.1913(4) 1.0712(3) 0.3637(3) 0.0231(9) Uani 1.000000 .
C12 C 0.1571(4) 0.5928(3) 0.3064(3) 0.0269(9) Uani 1.000000 .
C6 C 0.4889(4) 0.2096(3) 0.4052(3) 0.0262(9) Uani 1.000000 .
C16 C 0.3337(4) 1.0980(4) 0.2296(3) 0.0337(10) Uani 1.000000 .
C2 C 0.2917(4) 0.2532(3) 0.4978(3) 0.0251(9) Uani 1.000000 .
C21 C -0.0206(4) 0.4143(4) 0.1250(3) 0.0376(11) Uani 1.000000 .
C3 C 0.3496(4) 0.1985(4) 0.5764(3) 0.0322(10) Uani 1.000000 .
C8 C 0.3813(4) 0.5558(4) 0.2928(3) 0.0328(10) Uani 1.000000 .
C4 C 0.4820(4) 0.1470(4) 0.5670(3) 0.0356(11) Uani 1.000000 .
C22 C 0.0492(4) 0.3726(4) 0.1980(3) 0.0373(11) Uani 1.000000 .
O5 O 0.8422(4) 0.5854(5) 0.3122(4) 0.0902(16) Uani 1.000000 .
C9 C 0.3825(4) 0.6813(4) 0.2877(3) 0.0324(10) Uani 1.000000 .
O3 O 0.7141(5) 0.4624(6) 0.3087(5) 0.115(2) Uani 1.000000 .
C5 C 0.5520(4) 0.1542(4) 0.4808(3) 0.0334(10) Uani 1.000000 .
C11 C 0.1509(4) 0.7172(4) 0.3050(3) 0.0287(10) Uani 1.000000 .
N5 N 0.7577(5) 0.5677(6) 0.2769(4) 0.0770(16) Uani 1.000000 .
C19 C 0.1595(5) 0.5021(7) 0.0360(4) 0.080(2) Uani 1.000000 .
O4 O 0.7120(5) 0.6408(7) 0.2132(4) 0.139(3) Uani 1.000000 .
C18 C 0.2219(5) 0.4610(6) 0.1112(3) 0.0642(18) Uani 1.000000 .
O1 O 0.1006(2) 0.3304(2) 0.42025(18) 0.0254(6) Uani 1.000000 D
O2 O 0.4864(3) 0.2952(3) 0.24131(19) 0.0299(7) Uani 1.000000 D
O9 O 0.1370(3) 0.7148(4) 0.5636(2) 0.0483(9) Uani 1.000000 .
C7 C 0.5618(4) 0.2161(4) 0.3099(3) 0.0347(10) Uani 1.000000 D
C1 C 0.1471(4) 0.3102(4) 0.5041(3) 0.0331(10) Uani 1.000000 D
H22 H 0.0096(4) 0.3276(4) 0.2540(3) 0.0448(13) Uiso 1.000000 R
H18 H 0.3049(5) 0.4809(6) 0.1060(3) 0.077(2) Uiso 1.000000 R
H19 H 0.2012(5) 0.5468(7) -0.0194(4) 0.096(3) Uiso 1.000000 R
H21 H -0.1060(4) 0.3990(4) 0.1330(3) 0.0451(14) Uiso 1.000000 R
H12 H 0.0792(4) 0.5630(3) 0.3114(3) 0.0323(11) Uiso 1.000000 R
H8 H 0.4606(4) 0.4998(4) 0.2906(3) 0.0394(12) Uiso 1.000000 R
H9 H 0.4618(4) 0.7100(4) 0.2796(3) 0.0388(12) Uiso 1.000000 R
H11 H 0.0700(4) 0.7701(4) 0.3110(3) 0.0344(12) Uiso 1.000000 R
H3 H 0.3011(4) 0.1961(4) 0.6343(3) 0.0387(12) Uiso 1.000000 R
H4 H 0.5233(4) 0.1078(4) 0.6190(3) 0.0428(13) Uiso 1.000000 R
H5 H 0.6414(4) 0.1217(4) 0.4738(3) 0.0401(12) Uiso 1.000000 R
H15 H 0.1416(4) 1.1030(3) 0.4119(3) 0.0277(10) Uiso 1.000000 R
H16 H 0.3824(4) 1.1500(4) 0.1822(3) 0.0405(12) Uiso 1.000000 R
H17 H 0.3890(4) 0.9464(4) 0.1776(3) 0.0381(12) Uiso 1.000000 R
H14 H 0.1334(4) 0.9004(3) 0.4092(3) 0.0269(10) Uiso 1.000000 R
H1 H 0.0211(15) 0.317(4) 0.4324(14) 0.0380(9) Uiso 1.000000 DR
H2 H 0.5381(17) 0.334(3) 0.1964(16) 0.0449(10) Uiso 1.000000 DR
H7a H 0.6425(4) 0.2484(4) 0.3037(3) 0.0417(13) Uiso 1.000000 R
H7b H 0.5852(4) 0.1309(4) 0.3008(3) 0.0417(13) Uiso 1.000000 R
H1a H 0.0976(4) 0.2534(4) 0.5524(3) 0.0397(12) Uiso 1.000000 R
H1b H 0.1338(4) 0.3906(4) 0.5202(3) 0.0397(12) Uiso 1.000000 R
H9a H 0.172(4) 0.643(3) 0.595(3) 0.0724(13) Uiso 1.000000 G
H9b H 0.185(4) 0.736(4) 0.5122(18) 0.0724(13) Uiso 1.000000 G

loop_
_atom_site_aniso_label
_atom_site_aniso_U_11
_atom_site_aniso_U_22
_atom_site_aniso_U_33
_atom_site_aniso_U_12
_atom_site_aniso_U_13
_atom_site_aniso_U_23
Cu0A 0.0254(3) 0.0136(3) 0.0286(3) -0.00039(19) -0.0136(2) -0.0060(2)
N4 0.0207(16) 0.0183(15) 0.0185(17) -0.0036(13) -0.0061(13) -0.0061(13)
N2 0.0241(17) 0.0142(15) 0.0275(19) -0.0030(13) -0.0090(14) -0.0046(14)
N3 0.0187(16) 0.0154(15) 0.0261(18) -0.0021(13) -0.0061(13) -0.0069(13)
N1 0.0204(17) 0.0141(15) 0.0308(19) -0.0007(13) -0.0097(14) -0.0069(14)
C13 0.021(2) 0.0150(18) 0.022(2) -0.0008(15) -0.0097(16) -0.0054(16)
C10 0.021(2) 0.0159(18) 0.022(2) -0.0029(15) -0.0048(16) -0.0057(15)
N6 0.021(2) 0.027(2) 0.079(3) 0.0005(16) -0.005(2) -0.012(2)
O8 0.049(2) 0.0297(18) 0.087(3) 0.0041(16) -0.0114(19) -0.0156(18)
C20 0.031(2) 0.027(2) 0.031(3) -0.0090(18) -0.0120(19) -0.0027(19)
C14 0.020(2) 0.0203(19) 0.025(2) -0.0025(16) -0.0043(17) -0.0038(16)
C17 0.045(3) 0.023(2) 0.031(2) -0.0079(19) -0.002(2) -0.0137(18)
O7 0.039(2) 0.085(3) 0.071(3) -0.010(2) 0.006(2) -0.029(2)
O6 0.047(2) 0.0301(19) 0.111(3) -0.0088(16) -0.019(2) 0.004(2)
C15 0.021(2) 0.0210(19) 0.028(2) 0.0013(16) -0.0073(17) -0.0079(17)
C12 0.020(2) 0.0184(19) 0.046(3) 0.0001(16) -0.0099(18) -0.0124(18)
C6 0.022(2) 0.0168(19) 0.042(3) -0.0005(16) -0.0102(18) -0.0090(18)
C16 0.052(3) 0.025(2) 0.026(2) -0.012(2) -0.006(2) -0.0047(18)
C2 0.029(2) 0.0169(19) 0.034(2) -0.0008(16) -0.0142(18) -0.0083(17)
C21 0.029(2) 0.049(3) 0.036(3) -0.017(2) -0.012(2) 0.000(2)
C3 0.038(3) 0.033(2) 0.030(3) -0.009(2) -0.011(2) -0.0093(19)
C8 0.023(2) 0.023(2) 0.060(3) 0.0009(17) -0.015(2) -0.020(2)
C4 0.034(2) 0.034(2) 0.042(3) -0.004(2) -0.024(2) -0.003(2)
C22 0.034(3) 0.049(3) 0.028(3) -0.019(2) -0.010(2) 0.003(2)
O5 0.040(2) 0.126(4) 0.136(4) 0.002(2) -0.025(3) -0.085(3)
C9 0.023(2) 0.023(2) 0.056(3) -0.0035(17) -0.011(2) -0.014(2)
O3 0.066(3) 0.103(4) 0.207(7) 0.001(3) -0.055(4) -0.073(4)
C5 0.026(2) 0.025(2) 0.049(3) 0.0008(18) -0.015(2) -0.007(2)
C11 0.022(2) 0.020(2) 0.045(3) 0.0017(17) -0.0099(19) -0.0120(19)
N5 0.051(3) 0.084(4) 0.108(5) 0.009(3) -0.022(3) -0.050(4)
C19 0.048(3) 0.146(6) 0.035(3) -0.058(4) -0.023(3) 0.032(3)
O4 0.083(4) 0.177(6) 0.124(5) 0.013(4) -0.061(4) 0.017(4)
C18 0.039(3) 0.112(5) 0.038(3) -0.042(3) -0.016(2) 0.014(3)
O1 0.0198(14) 0.0269(14) 0.0310(16) -0.0013(12) -0.0099(12) -0.0077(12)
O2 0.0281(16) 0.0286(15) 0.0323(18) 0.0006(13) -0.0081(13) -0.0080(13)
O9 0.0324(18) 0.068(2) 0.048(2) -0.0184(17) -0.0036(15) -0.0140(18)
C7 0.025(2) 0.029(2) 0.049(3) 0.0029(18) -0.009(2) -0.013(2)
C1 0.028(2) 0.042(3) 0.032(3) 0.0033(19) -0.0106(19) -0.015(2)

loop_
_atom_type_symbol
_atom_type_scat_dispersion_real
_atom_type_scat_dispersion_imag
_atom_type_scat_Cromer_Mann_a1
_atom_type_scat_Cromer_Mann_a2
_atom_type_scat_Cromer_Mann_a3
_atom_type_scat_Cromer_Mann_a4
_atom_type_scat_Cromer_Mann_b1
_atom_type_scat_Cromer_Mann_b2
_atom_type_scat_Cromer_Mann_b3
_atom_type_scat_Cromer_Mann_b4
_atom_type_scat_Cromer_Mann_c
_atom_type_scat_source
_atom_type_scat_dispersion_source
H 0.00000 0.00000 0.49300 0.32291 0.14019 0.04081 10.51090 26.12570 3.14236 57.79970 0.0030380000826 'International Tables Volume C Table 6.1.1.4 (pp. 500-502)' 'Henke, Gullikson and Davis, At. Data and Nucl. Data Tables, 1993, 54, 2'
C 0.00347 0.00161 2.31000 1.02000 1.58860 0.86500 20.84390 10.20750 0.56870 51.65120 0.215599998832 'International Tables Volume C Table 6.1.1.4 (pp. 500-502)' 'Henke, Gullikson and Davis, At. Data and Nucl. Data Tables, 1993, 54, 2'
Cu 0.34125 1.28947 13.33800 7.16760 5.61580 1.67350 3.58280 0.24700 11.39660 64.81260 1.19099998474 'International Tables Volume C Table 6.1.1.4 (pp. 500-502)' 'Henke, Gullikson and Davis, At. Data and Nucl. Data Tables, 1993, 54, 2'
O 0.01158 0.00611 3.04850 2.28680 1.54630 0.86700 13.27710 5.70110 0.32390 32.90890 0.250800013542 'International Tables Volume C Table 6.1.1.4 (pp. 500-502)' 'Henke, Gullikson and Davis, At. Data and Nucl. Data Tables, 1993, 54, 2'
N 0.00653 0.00323 12.21260 3.13220 2.01250 1.16630 0.00570 9.89330 28.99750 0.58260 -11.5290002823 'International Tables Volume C Table 6.1.1.4 (pp. 500-502)' 'Henke, Gullikson and Davis, At. Data and Nucl. Data Tables, 1993, 54, 2'

loop_
_geom_angle_atom_site_label_1
_geom_angle_atom_site_label_2
_geom_angle_atom_site_label_3
_geom_angle
_geom_angle_site_symmetry_1
_geom_angle_site_symmetry_3
_geom_angle_publ_flag
N2 Cu0A N4 88.64(12) . 1_545 ?
N3 Cu0A N4 178.19(11) . 1_545 ?
N3 Cu0A N2 89.69(12) . . ?
N1 Cu0A N4 89.92(11) . 1_545 ?
N1 Cu0A N2 178.07(12) . . ?
N1 Cu0A N3 91.76(12) . . ?
O1 Cu0A N4 94.43(11) . 1_545 ?
O1 Cu0A N2 101.82(11) . . ?
O1 Cu0A N3 86.60(11) . . ?
O1 Cu0A N1 77.01(11) . . ?
O2 Cu0A N4 87.16(11) . 1_545 ?
O2 Cu0A N2 105.30(11) . . ?
O2 Cu0A N3 92.61(11) . . ?
O2 Cu0A N1 75.91(11) . . ?
O2 Cu0A O1 152.87(10) . . ?
C15 N4 Cu0A 121.6(3) . 1_565 ?
C16 N4 Cu0A 121.0(3) . 1_565 ?
C16 N4 C15 117.4(3) . . ?
C22 N2 Cu0A 121.3(3) . . ?
C18 N2 Cu0A 122.6(3) . . ?
C18 N2 C22 116.0(3) . . ?
C12 N3 Cu0A 119.0(2) . . ?
C8 N3 Cu0A 122.6(3) . . ?
C8 N3 C12 118.4(3) . . ?
C6 N1 Cu0A 121.0(3) . . ?
C2 N1 Cu0A 119.7(2) . . ?
C2 N1 C6 119.1(3) . . ?
C14 C13 C10 120.8(3) . . ?
C17 C13 C10 121.1(3) . . ?
C17 C13 C14 118.1(3) . . ?
C9 C10 C13 120.9(3) . . ?
C11 C10 C13 120.8(3) . . ?
C11 C10 C9 118.3(3) . . ?
O7 N6 O8 120.6(4) . . ?
O6 N6 O8 120.2(5) . . ?
O6 N6 O7 119.3(5) . . ?
C19 C20 C21 115.6(4) . . ?
C15 C14 C13 119.4(3) . . ?
C16 C17 C13 119.1(4) . . ?
C14 C15 N4 122.8(4) . . ?
C11 C12 N3 122.6(3) . . ?
C5 C6 N1 121.7(4) . . ?
C7 C6 N1 117.6(3) . . ?
C7 C6 C5 120.7(4) . . ?
C17 C16 N4 123.1(4) . . ?
C3 C2 N1 121.8(4) . . ?
C1 C2 N1 117.7(3) . . ?
C1 C2 C3 120.5(4) . . ?
C22 C21 C20 120.6(4) . . ?
C4 C3 C2 118.3(4) . . ?
C9 C8 N3 122.1(4) . . ?
C5 C4 C3 119.7(4) . . ?
C21 C22 N2 123.4(4) . . ?
C8 C9 C10 119.4(4) . . ?
C4 C5 C6 119.3(4) . . ?
C12 C11 C10 119.3(4) . . ?
O3 N5 O5 118.7(6) . . ?
O4 N5 O5 124.6(8) . . ?
O4 N5 O3 116.7(6) . . ?
C18 C19 C20 120.9(4) . . ?
C19 C18 N2 123.4(4) . . ?
C1 O1 Cu0A 111.8(2) . . ?
C7 O2 Cu0A 110.4(2) . . ?
O2 C7 C6 112.0(3) . . ?
O1 C1 C2 111.1(3) . . ?

loop_
_geom_bond_atom_site_label_1
_geom_bond_atom_site_label_2
_geom_bond_distance
_geom_bond_site_symmetry_2
_geom_bond_publ_flag
Cu0A N4 2.057(3) 1_545 ?
Cu0A N2 1.998(3) . ?
Cu0A N3 2.050(3) . ?
Cu0A N1 2.010(3) . ?
Cu0A O1 2.269(3) . ?
Cu0A O2 2.306(3) . ?
N4 C15 1.330(5) . ?
N4 C16 1.340(5) . ?
N2 C22 1.328(5) . ?
N2 C18 1.339(5) . ?
N3 C12 1.333(5) . ?
N3 C8 1.329(5) . ?
N1 C6 1.341(5) . ?
N1 C2 1.351(5) . ?
C13 C10 1.504(5) . ?
C13 C14 1.366(5) . ?
C13 C17 1.386(5) . ?
C10 C9 1.372(5) . ?
C10 C11 1.378(5) . ?
N6 O8 1.229(5) . ?
N6 O7 1.239(5) . ?
N6 O6 1.226(5) . ?
C20 C20 1.462(7) 2_565 ?
C20 C21 1.371(6) . ?
C20 C19 1.382(6) . ?
C14 C15 1.373(5) . ?
C17 C16 1.359(5) . ?
C12 C11 1.367(5) . ?
C6 C5 1.369(5) . ?
C6 C7 1.501(6) . ?
C2 C3 1.376(5) . ?
C2 C1 1.514(5) . ?
C21 C22 1.371(6) . ?
C3 C4 1.385(6) . ?
C8 C9 1.379(5) . ?
C4 C5 1.372(6) . ?
O5 N5 1.203(6) . ?
O3 N5 1.279(7) . ?
N5 O4 1.184(7) . ?
C19 C18 1.353(6) . ?
O1 C1 1.405(4) . ?
O2 C7 1.414(5) . ?

loop_
_restr_distance_atom_site_label_1
_restr_distance_atom_site_label_2
_restr_distance_site_symmetry_2
_restr_distance_target
_restr_distance_target_weight_param
_restr_distance_diff
Cu0A H1 1 2.9734 0.0200 0.0202
Cu0A H2 1 3.0209 0.0200 0.0264
O1 H1 1 0.8500 0.0100 -0.0077
O2 H2 1 0.8500 0.0100 -0.0096
C7 H2 1 1.8874 0.0200 0.0122
C1 H1 1 1.8919 0.0200 0.0337

loop_
_smtbx_masks_void_nr
_smtbx_masks_void_average_x
_smtbx_masks_void_average_y
_smtbx_masks_void_average_z
_smtbx_masks_void_volume
_smtbx_masks_void_count_electrons
_smtbx_masks_void_content
1 -0.433 -0.206 0.000 499.5 149.7 ?
2 0.500 0.500 0.500 53.2 14.8 ?
